data_7718889
loop_
_publ_author_name
'Mart&#xed;-Rujas, Javier'
'Elli, Stefano'
'Famulari, Antonino'

_publ_section_title
;
 <i>In situ</i> X-ray study of breathing-like effect in interlocked
 metal-organic nanocages.
;
_journal_issue 27
_journal_name_full 'Dalton transactions (Cambridge, England : 2003)'
_journal_page_first 10761
_journal_page_last 10768
_journal_paper_doi 10.1039/d5dt01186h
_journal_volume 54
_journal_year 2025
_chemical_formula_sum 'C264 H240 I24 N24 Zn12'
_chemical_formula_weight 7578.83
_space_group_crystal_system trigonal
_space_group_IT_number 148
_space_group_name_Hall '-R 3'
_space_group_name_H-M_alt 'R -3 :H'
_atom_sites_solution_hydrogens geom
_audit_creation_method SHELXL-2017/1
_audit_update_record
;
2025-05-19 deposited with the CCDC.	2025-06-13 downloaded from the CCDC.
;
_cell_angle_alpha 90
_cell_angle_beta 90
_cell_angle_gamma 120
_cell_formula_units_Z 3
_cell_length_a 39.0207(18)
_cell_length_b 39.0207(18)
_cell_length_c 16.3353(6)
_cell_measurement_reflns_used 7299
_cell_measurement_temperature 250(2)
_cell_measurement_theta_max 73.6440
_cell_measurement_theta_min 3.0210
_cell_volume 21540.1(16)
_computing_structure_refinement 'SHELXL-2017/1 (Sheldrick, 2017)'
_computing_structure_solution 'SHELXT 2014/4 (Sheldrick, 2014)'
_diffrn_ambient_temperature 250(2)
_diffrn_measured_fraction_theta_full 0.977
_diffrn_measured_fraction_theta_max 0.900
_diffrn_measurement_device_type 'PhotonJet (Cu) X-ray Source'
_diffrn_radiation_type CuK\a
_diffrn_radiation_wavelength 1.54184
_diffrn_reflns_av_R_equivalents 0.0804
_diffrn_reflns_av_unetI/netI 0.0868
_diffrn_reflns_Laue_measured_fraction_full 0.977
_diffrn_reflns_Laue_measured_fraction_max 0.900
_diffrn_reflns_limit_h_max 48
_diffrn_reflns_limit_h_min -48
_diffrn_reflns_limit_k_max 45
_diffrn_reflns_limit_k_min -37
_diffrn_reflns_limit_l_max 7
_diffrn_reflns_limit_l_min -20
_diffrn_reflns_number 25079
_diffrn_reflns_point_group_measured_fraction_full 0.977
_diffrn_reflns_point_group_measured_fraction_max 0.900
_diffrn_reflns_theta_full 67.684
_diffrn_reflns_theta_max 77.391
_diffrn_reflns_theta_min 3.005
_diffrn_source 'micro-focus sealed X-ray tube'
_exptl_absorpt_coefficient_mu 21.731
_exptl_absorpt_correction_T_max 1.00000
_exptl_absorpt_correction_T_min 0.08144
_exptl_absorpt_correction_type multi-scan
_exptl_crystal_colour 'pale yellow'
_exptl_crystal_density_diffrn 1.753
_exptl_crystal_description block
_exptl_crystal_F_000 10872
_exptl_crystal_size_max 0.15
_exptl_crystal_size_mid 0.1
_exptl_crystal_size_min 0.1
_refine_diff_density_max 2.301
_refine_diff_density_min -1.276
_refine_diff_density_rms 0.189
_refine_ls_extinction_method none
_refine_ls_goodness_of_fit_ref 1.054
_refine_ls_hydrogen_treatment constr
_refine_ls_matrix_type full
_refine_ls_number_parameters 386
_refine_ls_number_reflns 9167
_refine_ls_number_restraints 44
_refine_ls_restrained_S_all 1.054
_refine_ls_R_factor_all 0.1165
_refine_ls_R_factor_gt 0.0794
_refine_ls_shift/su_max 0.025
_refine_ls_shift/su_mean 0.001
_refine_ls_structure_factor_coef Fsqd
_refine_ls_weighting_details 'w=1/[\s^2^(Fo^2^)+(0.1478P)^2^+31.3719P] where P=(Fo^2^+2Fc^2^)/3'
_refine_ls_weighting_scheme calc
_refine_ls_wR_factor_gt 0.2196
_refine_ls_wR_factor_ref 0.2523
_reflns_Friedel_coverage 0.000
_reflns_number_gt 5783
_reflns_number_total 9167
_reflns_threshold_expression 'I > 2\s(I)'
_cod_data_source_file d5dt01186h2.cif
_cod_data_source_block 1_250K
_cod_depositor_comments 'Adding full bibliography for 7718884--7718892.cif.'
_cod_original_cell_volume 21540(2)
_cod_database_code 7718889
_shelx_shelxl_version_number 2017/1
_shelx_space_group_comment
;
The symmetry employed for this shelxl refinement is uniquely defined
by the following loop, which should always be used as a source of
symmetry information in preference to the above space-group names.
They are only intended as comments.
;

loop_
_space_group_symop_operation_xyz
'x, y, z'
'-y, x-y, z'
'-x+y, -x, z'
'x+2/3, y+1/3, z+1/3'
'-y+2/3, x-y+1/3, z+1/3'
'-x+y+2/3, -x+1/3, z+1/3'
'x+1/3, y+2/3, z+2/3'
'-y+1/3, x-y+2/3, z+2/3'
'-x+y+1/3, -x+2/3, z+2/3'
'-x, -y, -z'
'y, -x+y, -z'
'x-y, x, -z'
'-x+2/3, -y+1/3, -z+1/3'
'y+2/3, -x+y+1/3, -z+1/3'
'x-y+2/3, x+1/3, -z+1/3'
'-x+1/3, -y+2/3, -z+2/3'
'y+1/3, -x+y+2/3, -z+2/3'
'x-y+1/3, x+2/3, -z+2/3'

loop_
_atom_site_label
_atom_site_type_symbol
_atom_site_fract_x
_atom_site_fract_y
_atom_site_fract_z
_atom_site_U_iso_or_equiv
_atom_site_adp_type
_atom_site_occupancy
_atom_site_site_symmetry_order
_atom_site_calc_flag
_atom_site_refinement_flags_posn
_atom_site_refinement_flags_adp
_atom_site_refinement_flags_occupancy
_atom_site_disorder_assembly
_atom_site_disorder_group
I1 I 0.26503(2) 0.29759(3) 0.81189(4) 0.0698(3) Uani 1 1 d . . . . .
I2 I 0.27922(3) 0.23607(3) 0.59291(4) 0.0844(3) Uani 1 1 d . . . . .
I3 I 0.45077(3) 0.34792(3) 1.40979(6) 0.0830(3) Uani 1 1 d . . . . .
I4 I 0.40806(3) 0.24019(3) 1.56301(5) 0.0847(3) Uani 1 1 d . . . . .
Zn5 Zn 0.30604(4) 0.27722(4) 0.72270(7) 0.0469(3) Uani 1 1 d . . . . .
Zn6 Zn 0.44698(4) 0.28193(5) 1.44307(8) 0.0563(4) Uani 1 1 d . . . . .
N1 N 0.3578(2) 0.3290(2) 0.6986(4) 0.0448(17) Uani 1 1 d . . . . .
N3 N 0.3254(3) 0.2483(2) 0.7995(4) 0.0482(19) Uani 1 1 d . . . . .
N2 N 0.4281(2) 0.2490(3) 1.3369(5) 0.0478(19) Uani 1 1 d . . . . .
C19 C 0.4294(3) 0.3961(3) 0.6681(5) 0.045(2) Uani 1 1 d . . . . .
C20 C 0.4006(3) 0.3979(3) 0.7150(6) 0.051(2) Uani 1 1 d . . . . .
H20 H 0.405304 0.422052 0.737265 0.061 Uiso 1 1 calc R U . . .
C13 C 0.4012(3) 0.2094(3) 1.1912(5) 0.043(2) Uani 1 1 d . . . . .
C21 C 0.3657(3) 0.3642(3) 0.7283(6) 0.050(2) Uani 1 1 d . . . . .
H21 H 0.346221 0.365665 0.759607 0.059 Uiso 1 1 calc R U . . .
N4 N 0.5065(3) 0.2965(3) 1.4493(6) 0.066(2) Uani 1 1 d . . . . .
C10 C 0.3596(3) 0.1543(3) 0.9560(5) 0.047(2) Uani 1 1 d . . . . .
H10 H 0.351259 0.142781 0.903917 0.056 Uiso 1 1 calc R U . . .
C25 C 0.3500(3) 0.2101(3) 0.9091(5) 0.051(2) Uani 1 1 d . . . . .
C9 C 0.3625(3) 0.1902(3) 0.9724(5) 0.049(2) Uani 1 1 d . . . . .
C7 C 0.3865(3) 0.1888(3) 1.1082(5) 0.046(2) Uani 1 1 d . . . . .
C8 C 0.3757(4) 0.2074(3) 1.0476(6) 0.055(3) Uani 1 1 d . . . . .
H8 H 0.377480 0.231915 1.058948 0.066 Uiso 1 1 calc R U . . .
C11 C 0.4679(3) 0.4322(3) 0.6507(5) 0.048(2) Uani 1 1 d . . . . .
C12 C 0.4860(3) 0.4368(3) 0.5754(5) 0.050(2) Uani 1 1 d . . . . .
H12 H 0.473168 0.417310 0.534971 0.060 Uiso 1 1 calc R U . . .
C23 C 0.3859(3) 0.3274(3) 0.6527(6) 0.056(2) Uani 1 1 d . . . . .
H23 H 0.380564 0.302951 0.630509 0.067 Uiso 1 1 calc R U . . .
C17 C 0.4099(4) 0.2106(3) 1.3331(6) 0.058(3) Uani 1 1 d . . . . .
H17 H 0.406304 0.196620 1.382060 0.070 Uiso 1 1 calc R U . . .
C18 C 0.3952(4) 0.1888(3) 1.2609(6) 0.056(3) Uani 1 1 d . . . . .
H18 H 0.381654 0.161006 1.261159 0.068 Uiso 1 1 calc R U . . .
C24 C 0.4212(3) 0.3598(3) 0.6379(7) 0.058(3) Uani 1 1 d . . . . .
H24 H 0.440396 0.357649 0.606937 0.070 Uiso 1 1 calc R U . . .
C31 C 0.5852(4) 0.3144(4) 1.4526(8) 0.067(3) Uani 1 1 d . . . . .
C14 C 0.4214(4) 0.2496(4) 1.1933(7) 0.073(3) Uani 1 1 d . . . . .
H14 H 0.426971 0.264315 1.144723 0.088 Uiso 1 1 calc R U . . .
C15 C 0.4335(4) 0.2684(4) 1.2680(7) 0.067(3) Uani 1 1 d . . . . .
H15 H 0.446086 0.296128 1.269607 0.081 Uiso 1 1 calc R U . . .
C38 C 0.6269(4) 0.3247(4) 1.4529(9) 0.072(3) Uani 1 1 d . . . . .
C29 C 0.3313(5) 0.2193(4) 0.7770(6) 0.072(4) Uani 1 1 d . . . . .
H29 H 0.326667 0.210960 0.722076 0.087 Uiso 1 1 calc R U . . .
C33 C 0.5343(4) 0.3261(5) 1.4059(9) 0.084(4) Uani 1 1 d . . . . .
H33 H 0.526905 0.341467 1.374123 0.100 Uiso 1 1 calc R U . . .
C37 C 0.6367(4) 0.2941(4) 1.4560(9) 0.072(3) Uani 1 1 d . . . . .
H37 H 0.616192 0.267615 1.460108 0.086 Uiso 1 1 calc R U . . .
C26 C 0.3410(6) 0.2395(5) 0.9330(8) 0.103(6) Uani 1 1 d . . . . .
H26 H 0.343923 0.247147 0.988229 0.124 Uiso 1 1 calc R U . . .
C30 C 0.3440(5) 0.2007(4) 0.8305(7) 0.079(4) Uani 1 1 d . . . . .
H30 H 0.348497 0.180646 0.810564 0.094 Uiso 1 1 calc R U . . .
C32 C 0.5734(4) 0.3357(4) 1.4049(9) 0.078(3) Uani 1 1 d . . . . .
H32 H 0.591796 0.356540 1.371968 0.094 Uiso 1 1 calc R U . . .
C36 C 0.5578(4) 0.2855(4) 1.5012(12) 0.096(5) Uani 1 1 d . . . . .
H36 H 0.564975 0.270939 1.535889 0.115 Uiso 1 1 calc R U . . .
C35 C 0.5186(4) 0.2777(5) 1.4992(11) 0.096(5) Uani 1 1 d . . . . .
H35 H 0.500026 0.258219 1.534486 0.115 Uiso 1 1 calc R U . . .
C27 C 0.3283(4) 0.2568(5) 0.8789(8) 0.080(4) Uiso 1 1 d . . . . .
H27 H 0.321406 0.275270 0.897813 0.097 Uiso 1 1 calc R U . . .
C5C C 0.6713(7) 0.5037(7) 0.552(2) 0.200 Uiso 1 1 d D U . . .
C6C C 0.6535(9) 0.5007(9) 0.6222(19) 0.200 Uiso 1 1 d D U . . .
H6C H 0.664704 0.522680 0.657502 0.240 Uiso 1 1 calc R U . . .
C3C C 0.6212(10) 0.4379(11) 0.5228(16) 0.200 Uiso 1 1 d D U . . .
H3C H 0.610164 0.416159 0.486875 0.240 Uiso 1 1 calc R U . . .
C4C C 0.6559(11) 0.4708(11) 0.5000(18) 0.200 Uiso 1 1 d D U . . .
H4C H 0.668883 0.471257 0.451152 0.240 Uiso 1 1 calc R U . . .
C8C C 0.7073(8) 0.5395(9) 0.517(2) 0.200 Uiso 1 1 d D U . . .
H8C1 H 0.713690 0.532985 0.463913 0.300 Uiso 1 1 calc R U . . .
H8C2 H 0.701739 0.561015 0.510743 0.300 Uiso 1 1 calc R U . . .
H8C3 H 0.729511 0.547607 0.553772 0.300 Uiso 1 1 calc R U . . .
C1C C 0.5651(8) 0.3970(8) 0.620(2) 0.200 Uiso 1 1 d D U . . .
H1C1 H 0.556005 0.401047 0.672470 0.300 Uiso 1 1 calc R U . . .
H1C2 H 0.544536 0.389825 0.579367 0.300 Uiso 1 1 calc R U . . .
H1C3 H 0.571342 0.375928 0.624915 0.300 Uiso 1 1 calc R U . . .
C7C C 0.6192(9) 0.4669(8) 0.6471(18) 0.200 Uiso 1 1 d D U . . .
H7C H 0.608005 0.465833 0.698617 0.240 Uiso 1 1 calc R U . . .
C2C C 0.6018(7) 0.4347(8) 0.5942(17) 0.200 Uiso 1 1 d D U . . .
C3B C 0.5264(7) 0.3169(6) 0.7643(14) 0.200 Uiso 1 1 d D U . . .
H3B H 0.529552 0.342257 0.771869 0.240 Uiso 1 1 calc R U . . .
C1B C 0.4540(8) 0.2917(10) 0.7831(16) 0.200 Uiso 1 1 d D U . . .
H1B1 H 0.429963 0.266084 0.783440 0.300 Uiso 1 1 calc R U . . .
H1B2 H 0.457115 0.304524 0.835595 0.300 Uiso 1 1 calc R U . . .
H1B3 H 0.452468 0.307975 0.740096 0.300 Uiso 1 1 calc R U . . .
C5B C 0.5554(7) 0.2788(8) 0.7385(10) 0.200 Uiso 1 1 d D U . . .
C7B C 0.4838(7) 0.2494(6) 0.7546(15) 0.200 Uiso 1 1 d D U . . .
H7B H 0.458655 0.226534 0.754714 0.240 Uiso 1 1 calc R U . . .
C2B C 0.4888(7) 0.2861(8) 0.7679(14) 0.200 Uiso 1 1 d D U . . .
C6B C 0.5176(7) 0.2476(7) 0.7411(15) 0.200 Uiso 1 1 d D U . . .
H6B H 0.514372 0.222326 0.732769 0.240 Uiso 1 1 calc R U . . .
C4B C 0.5609(6) 0.3154(6) 0.7505(15) 0.200 Uiso 1 1 d D U . . .
H4B H 0.586056 0.338206 0.749712 0.240 Uiso 1 1 calc R U . . .
C8B C 0.5901(8) 0.2723(9) 0.7242(16) 0.200 Uiso 1 1 d D U . . .
H8B1 H 0.580426 0.244276 0.716841 0.300 Uiso 1 1 calc R U . . .
H8B2 H 0.604295 0.286572 0.675556 0.300 Uiso 1 1 calc R U . . .
H8B3 H 0.607660 0.281896 0.771074 0.300 Uiso 1 1 calc R U . . .

loop_
_atom_site_aniso_label
_atom_site_aniso_U_11
_atom_site_aniso_U_22
_atom_site_aniso_U_33
_atom_site_aniso_U_23
_atom_site_aniso_U_13
_atom_site_aniso_U_12
I1 0.0550(4) 0.0896(6) 0.0627(4) 0.0099(3) 0.0042(3) 0.0346(4)
I2 0.0837(6) 0.0924(6) 0.0439(4) -0.0061(3) -0.0164(3) 0.0192(5)
I3 0.1018(7) 0.0683(5) 0.0894(6) -0.0231(4) -0.0005(5) 0.0505(5)
I4 0.0928(7) 0.0977(7) 0.0644(5) -0.0056(4) 0.0123(4) 0.0482(6)
Zn5 0.0425(7) 0.0458(7) 0.0380(6) 0.0114(5) -0.0066(4) 0.0112(6)
Zn6 0.0526(8) 0.0691(9) 0.0522(7) -0.0229(6) -0.0099(5) 0.0343(7)
N1 0.044(4) 0.037(4) 0.043(4) 0.011(3) 0.000(3) 0.012(3)
N3 0.058(5) 0.039(4) 0.035(4) -0.001(3) -0.017(3) 0.014(4)
N2 0.053(5) 0.054(5) 0.045(4) -0.020(3) -0.015(3) 0.032(4)
C19 0.050(5) 0.039(5) 0.037(4) 0.001(3) 0.009(4) 0.015(4)
C20 0.057(6) 0.042(5) 0.047(5) -0.003(4) 0.007(4) 0.020(5)
C13 0.045(5) 0.040(5) 0.057(5) -0.017(4) -0.020(4) 0.031(4)
C21 0.051(6) 0.038(5) 0.052(5) 0.005(4) 0.009(4) 0.017(4)
N4 0.050(5) 0.070(6) 0.078(6) -0.016(5) -0.012(4) 0.029(5)
C10 0.065(6) 0.052(5) 0.040(4) -0.010(4) -0.016(4) 0.041(5)
C25 0.078(7) 0.048(5) 0.036(5) -0.005(4) -0.013(4) 0.038(5)
C9 0.071(7) 0.049(5) 0.043(5) -0.008(4) -0.013(4) 0.041(5)
C7 0.066(6) 0.048(5) 0.034(4) -0.006(3) -0.018(4) 0.036(5)
C8 0.076(7) 0.060(6) 0.050(5) -0.010(4) -0.020(5) 0.050(6)
C11 0.043(5) 0.041(5) 0.045(5) 0.006(4) 0.007(4) 0.010(4)
C12 0.060(6) 0.036(5) 0.039(5) -0.005(3) 0.008(4) 0.013(4)
C23 0.063(7) 0.040(5) 0.057(6) 0.001(4) 0.012(5) 0.019(5)
C17 0.082(8) 0.059(7) 0.037(5) -0.010(4) -0.007(4) 0.037(6)
C18 0.080(8) 0.055(6) 0.049(5) -0.016(4) -0.011(5) 0.045(6)
C24 0.051(6) 0.048(6) 0.066(6) 0.003(4) 0.022(5) 0.017(5)
C31 0.054(7) 0.049(6) 0.088(8) -0.006(5) -0.003(5) 0.019(5)
C14 0.097(10) 0.069(8) 0.055(6) -0.004(5) -0.022(6) 0.043(7)
C15 0.083(8) 0.061(7) 0.052(6) -0.006(5) -0.025(5) 0.032(7)
C38 0.048(7) 0.059(7) 0.115(10) 0.001(6) -0.001(6) 0.030(6)
C29 0.119(11) 0.081(8) 0.031(5) -0.009(5) -0.019(5) 0.060(8)
C33 0.065(8) 0.093(11) 0.084(9) 0.002(7) -0.002(6) 0.032(8)
C37 0.048(6) 0.057(7) 0.106(9) -0.005(6) 0.005(6) 0.025(6)
C26 0.208(19) 0.101(11) 0.056(7) -0.033(7) -0.064(9) 0.118(13)
C30 0.128(12) 0.083(9) 0.053(6) -0.013(6) -0.026(7) 0.073(9)
C32 0.057(7) 0.077(9) 0.105(10) 0.006(7) -0.007(6) 0.036(7)
C36 0.053(8) 0.064(9) 0.164(15) 0.010(9) -0.018(8) 0.024(7)
C35 0.059(8) 0.091(11) 0.136(13) 0.035(9) 0.001(8) 0.036(8)

loop_
_atom_type_symbol
_atom_type_description
_atom_type_scat_dispersion_real
_atom_type_scat_dispersion_imag
_atom_type_scat_source
C C 0.0181 0.0091 'International Tables Vol C Tables 4.2.6.8 and 6.1.1.4'
H H 0.0000 0.0000 'International Tables Vol C Tables 4.2.6.8 and 6.1.1.4'
I I -0.3257 6.8362 'International Tables Vol C Tables 4.2.6.8 and 6.1.1.4'
Zn Zn -1.5491 0.6778 'International Tables Vol C Tables 4.2.6.8 and 6.1.1.4'
N N 0.0311 0.0180 'International Tables Vol C Tables 4.2.6.8 and 6.1.1.4'

loop_
_geom_angle_atom_site_label_1
_geom_angle_atom_site_label_2
_geom_angle_atom_site_label_3
_geom_angle
_geom_angle_site_symmetry_1
_geom_angle_site_symmetry_3
_geom_angle_publ_flag
N1 Zn5 N3 101.8(3) . . ?
N1 Zn5 I2 110.6(2) . . ?
N3 Zn5 I2 108.0(2) . . ?
N1 Zn5 I1 105.2(2) . . ?
N3 Zn5 I1 106.2(2) . . ?
I2 Zn5 I1 122.98(6) . . ?
N2 Zn6 N4 102.3(4) . . ?
N2 Zn6 I4 109.8(3) . . ?
N4 Zn6 I4 111.5(3) . . ?
N2 Zn6 I3 105.7(2) . . ?
N4 Zn6 I3 103.7(3) . . ?
I4 Zn6 I3 121.93(6) . . ?
C21 N1 C23 118.1(8) . . ?
C21 N1 Zn5 123.2(7) . . ?
C23 N1 Zn5 118.7(7) . . ?
C29 N3 C27 117.1(10) . . ?
C29 N3 Zn5 124.7(6) . . ?
C27 N3 Zn5 117.8(9) . . ?
C17 N2 C15 117.5(8) . . ?
C17 N2 Zn6 125.3(7) . . ?
C15 N2 Zn6 117.2(7) . . ?
C24 C19 C20 118.1(9) . . ?
C24 C19 C11 120.6(8) . . ?
C20 C19 C11 121.2(9) . . ?
C21 C20 C19 119.1(9) . . ?
C18 C13 C14 119.6(9) . . ?
C18 C13 C7 121.9(9) . . ?
C14 C13 C7 118.4(9) . . ?
N1 C21 C20 122.6(9) . . ?
C33 N4 C35 116.4(12) . . ?
C33 N4 Zn6 121.6(9) . . ?
C35 N4 Zn6 122.0(10) . . ?
C9 C10 C11 120.8(8) . 18_546 ?
C30 C25 C26 114.3(9) . . ?
C30 C25 C9 125.3(10) . . ?
C26 C25 C9 120.2(8) . . ?
C10 C9 C8 119.7(8) . . ?
C10 C9 C25 120.4(8) . . ?
C8 C9 C25 119.8(8) . . ?
C12 C7 C8 118.7(8) 18_546 . ?
C12 C7 C13 122.6(7) 18_546 . ?
C8 C7 C13 118.7(8) . . ?
C9 C8 C7 120.7(9) . . ?
C12 C11 C10 118.6(9) . 17_556 ?
C12 C11 C19 120.1(8) . . ?
C10 C11 C19 121.2(8) 17_556 . ?
C7 C12 C11 121.6(8) 17_556 . ?
C24 C23 N1 121.9(9) . . ?
N2 C17 C18 124.3(10) . . ?
C13 C18 C17 117.0(10) . . ?
C23 C24 C19 120.1(9) . . ?
C32 C31 C36 118.1(13) . . ?
C32 C31 C38 119.8(12) . . ?
C36 C31 C38 122.0(12) . . ?
C13 C14 C15 118.9(11) . . ?
N2 C15 C14 122.5(12) . . ?
C37 C38 C37 118.1(13) 3_665 . ?
C37 C38 C31 122.2(11) 3_665 . ?
C37 C38 C31 119.6(11) . . ?
N3 C29 C30 122.8(9) . . ?
N4 C33 C32 123.8(15) . . ?
C38 C37 C38 121.7(13) 2_655 . ?
C27 C26 C25 122.0(11) . . ?
C25 C30 C29 121.9(12) . . ?
C31 C32 C33 119.3(14) . . ?
C31 C36 C35 119.2(14) . . ?
N4 C35 C36 122.9(15) . . ?
N3 C27 C26 121.5(14) . . ?
C6C C5C C4C 119(2) . . ?
C6C C5C C8C 128(3) . . ?
C4C C5C C8C 113(3) . . ?
C5C C6C C7C 124(3) . . ?
C2C C3C C4C 124(3) . . ?
C5C C4C C3C 118(3) . . ?
C2C C7C C6C 119(2) . . ?
C3C C2C C7C 116.8(18) . . ?
C3C C2C C1C 123(3) . . ?
C7C C2C C1C 120.3(19) . . ?
C2B C3B C4B 127.4(14) . . ?
C4B C5B C6B 117.9(12) . . ?
C4B C5B C8B 121.2(14) . . ?
C6B C5B C8B 120.8(15) . . ?
C2B C7B C6B 116.3(13) . . ?
C3B C2B C7B 116.7(11) . . ?
C3B C2B C1B 122.4(15) . . ?
C7B C2B C1B 120.9(15) . . ?
C5B C6B C7B 126.6(16) . . ?
C5B C4B C3B 115.1(13) . . ?

loop_
_geom_bond_atom_site_label_1
_geom_bond_atom_site_label_2
_geom_bond_distance
_geom_bond_site_symmetry_2
_geom_bond_publ_flag
I1 Zn5 2.5665(16) . ?
I2 Zn5 2.5473(14) . ?
I3 Zn6 2.5627(18) . ?
I4 Zn6 2.5149(18) . ?
Zn5 N1 2.057(7) . ?
Zn5 N3 2.065(8) . ?
Zn6 N2 2.064(7) . ?
Zn6 N4 2.098(10) . ?
N1 C21 1.341(13) . ?
N1 C23 1.356(14) . ?
N3 C29 1.316(15) . ?
N3 C27 1.330(16) . ?
N2 C17 1.297(14) . ?
N2 C15 1.313(15) . ?
C19 C24 1.380(14) . ?
C19 C20 1.388(14) . ?
C19 C11 1.485(13) . ?
C20 C21 1.357(14) . ?
C13 C18 1.344(15) . ?
C13 C14 1.359(16) . ?
C13 C7 1.532(12) . ?
N4 C33 1.327(18) . ?
N4 C35 1.334(18) . ?
C10 C9 1.376(13) . ?
C10 C11 1.403(13) 18_546 ?
C25 C30 1.325(15) . ?
C25 C26 1.411(17) . ?
C25 C9 1.513(13) . ?
C9 C8 1.371(14) . ?
C7 C12 1.368(13) 18_546 ?
C7 C8 1.413(13) . ?
C11 C12 1.385(13) . ?
C23 C24 1.348(15) . ?
C17 C18 1.398(14) . ?
C31 C32 1.374(19) . ?
C31 C36 1.36(2) . ?
C31 C38 1.470(17) . ?
C14 C15 1.379(17) . ?
C38 C37 1.376(18) 3_665 ?
C38 C37 1.426(18) . ?
C29 C30 1.378(17) . ?
C33 C32 1.38(2) . ?
C26 C27 1.348(19) . ?
C36 C35 1.40(2) . ?
C5C C6C 1.32(3) . ?
C5C C4C 1.395(18) . ?
C5C C8C 1.512(19) . ?
C6C C7C 1.391(19) . ?
C3C C2C 1.364(18) . ?
C3C C4C 1.37(5) . ?
C1C C2C 1.512(18) . ?
C7C C2C 1.389(17) . ?
C3B C2B 1.354(15) . ?
C3B C4B 1.395(13) . ?
C1B C2B 1.499(12) . ?
C5B C4B 1.348(16) . ?
C5B C6B 1.366(16) . ?
C5B C8B 1.515(15) . ?
C7B C2B 1.366(16) . ?
C7B C6B 1.370(18) . ?
